data_4322344
loop_
_publ_author_name
'Tianle Zhang'
'Marc Drouin'
'Pierre D. Harvey'

_publ_section_title
;
 Preparation, Spectroscopic Characterization, and Frontier MO Study of the
 Heteronuclear Luminescent [Pt2Au2(dmb)2(PPh3)4](PF6)2 Cluster (dmb =
 1,8-Diisocyano-p-menthane). A Cluster with a Formal Au0-Au0 Bond
 Encapsulated inside a "Pt2(dmb)22+" Fragment
;
_journal_name_full 'Inorganic Chemistry'
_journal_page_first 4928
_journal_page_last 4936
_journal_paper_doi 10.1021/ic981187m
_journal_volume 38
_journal_year 1999
_chemical_formula_sum 'C48 H48 Au F6 N2 P3 Pt'
_chemical_formula_weight 1251.85
_chemical_name_systematic
;
[Pt2Au2(dmb)2(PPh3)4](PF6)2
;
_space_group_IT_number 2
_symmetry_cell_setting triclinic
_symmetry_space_group_name_Hall '-P 1'
_symmetry_space_group_name_H-M 'P -1'
_atom_sites_solution_hydrogens geom
_atom_sites_solution_primary direct
_atom_sites_solution_secondary difmap
_cell_angle_alpha 63.790(5)
_cell_angle_beta 80.348(7)
_cell_angle_gamma 86.711(7)
_cell_formula_units_Z 2
_cell_length_a 12.0371(9)
_cell_length_b 14.0188(9)
_cell_length_c 15.3362(11)
_cell_measurement_reflns_used 24
_cell_measurement_temperature 293(2)
_cell_measurement_theta_max 40
_cell_measurement_theta_min 30
_cell_volume 2288.6(3)
_computing_cell_refinement DIFRAC
_computing_data_collection DIFRAC
_computing_data_reduction NRCVAX
_computing_molecular_graphics PLATON
_computing_publication_material SHELXL-97
_computing_structure_refinement 'SHELXL-97 (Sheldrick, 1997)'
_computing_structure_solution 'SHELXS-97 (Sheldrick, 1990)'
_diffrn_ambient_temperature 293(2)
_diffrn_measured_fraction_theta_full 0.995
_diffrn_measured_fraction_theta_max 0.995
_diffrn_radiation_monochromator graphite
_diffrn_radiation_source 'fine-focus sealed tube'
_diffrn_radiation_wavelength 1.54060
_diffrn_reflns_av_R_equivalents 0.0000
_diffrn_reflns_av_sigmaI/netI 0.0203
_diffrn_reflns_limit_h_max 14
_diffrn_reflns_limit_h_min -14
_diffrn_reflns_limit_k_max 17
_diffrn_reflns_limit_k_min 0
_diffrn_reflns_limit_l_max 18
_diffrn_reflns_limit_l_min -16
_diffrn_reflns_number 8634
_diffrn_reflns_theta_full 69.86
_diffrn_reflns_theta_max 69.86
_diffrn_reflns_theta_min 3.25
_exptl_absorpt_coefficient_mu 13.076
_exptl_crystal_density_diffrn 1.817
_exptl_crystal_density_method 'not measured'
_exptl_crystal_F_000 1212
_refine_diff_density_max 1.067
_refine_diff_density_min -1.198
_refine_diff_density_rms 0.106
_refine_ls_extinction_coef 0.00026(5)
_refine_ls_extinction_expression Fc^*^=kFc[1+0.001xFc^2^\l^3^/sin(2\q)]^-1/4^
_refine_ls_extinction_method SHELXL
_refine_ls_goodness_of_fit_ref 1.092
_refine_ls_hydrogen_treatment mixed
_refine_ls_matrix_type full
_refine_ls_number_parameters 499
_refine_ls_number_reflns 8634
_refine_ls_number_restraints 135
_refine_ls_restrained_S_all 1.089
_refine_ls_R_factor_all 0.0617
_refine_ls_R_factor_gt 0.0447
_refine_ls_shift/su_max 0.001
_refine_ls_shift/su_mean 0.000
_refine_ls_structure_factor_coef Fsqd
_refine_ls_weighting_details 'calc w=1/[\s^2^(Fo^2^)+(0.0883P)^2^+0.7132P] where P=(Fo^2^+2Fc^2^)/3'
_refine_ls_weighting_scheme calc
_refine_ls_wR_factor_gt 0.1304
_refine_ls_wR_factor_ref 0.1417
_reflns_number_gt 6519
_reflns_number_total 8634
_reflns_threshold_expression >2sigma(I)
_cod_data_source_file ic981187m.cif
_cod_data_source_block IC981187M
_cod_database_code 4322344

loop_
_symmetry_equiv_pos_as_xyz
'x, y, z'
'-x, -y, -z'

loop_
_atom_site_label
_atom_site_type_symbol
_atom_site_fract_x
_atom_site_fract_y
_atom_site_fract_z
_atom_site_U_iso_or_equiv
_atom_site_adp_type
_atom_site_occupancy
_atom_site_symmetry_multiplicity
_atom_site_calc_flag
_atom_site_refinement_flags
_atom_site_disorder_assembly
_atom_site_disorder_group
Pt Pt 0.07493(3) 0.42317(3) 0.16007(2) 0.08477(13) Uani 1 1 d . . .
Au Au 0.05700(3) 0.58709(2) -0.02701(2) 0.08115(13) Uani 1 1 d . . .
N1 N 0.2506(9) 0.3086(8) 0.0711(6) 0.128(3) Uani 1 1 d . . .
N2 N 0.1051(8) 0.4389(7) -0.2139(6) 0.110(2) Uani 1 1 d . . .
P1 P 0.11638(18) 0.34248(16) 0.32215(14) 0.0831(5) Uani 1 1 d . . .
P2 P 0.15409(18) 0.74822(16) -0.09531(15) 0.0857(5) Uani 1 1 d . . .
C1 C 0.1832(9) 0.3520(8) 0.1036(6) 0.103(3) Uani 1 1 d . A .
C2 C 0.1804(18) 0.3610(16) -0.2340(12) 0.1081(13) Uani 0.460(8) 1 d PD A 1
C3 C 0.1690(16) 0.2469(13) -0.1529(11) 0.1081(13) Uani 0.460(8) 1 d PD A 1
H3A H 0.0917 0.2223 -0.1405 0.130 Uiso 0.46 1 calc P A 1
H3B H 0.2169 0.2017 -0.1755 0.130 Uiso 0.46 1 calc P A 1
C4 C 0.2009(17) 0.2358(16) -0.0568(11) 0.1081(13) Uani 0.460(8) 1 d PD A 1
H4A H 0.2006 0.1611 -0.0109 0.130 Uiso 0.46 1 calc P A 1
H4B H 0.1456 0.2710 -0.0279 0.130 Uiso 0.46 1 calc P A 1
C5 C 0.3206(15) 0.2860(13) -0.0749(10) 0.1081(13) Uani 0.460(8) 1 d PD A 1
H5 H 0.3758 0.2483 -0.1024 0.130 Uiso 0.46 1 calc P A 1
C6 C 0.321(2) 0.4020(14) -0.1503(13) 0.1081(13) Uani 0.460(8) 1 d PD A 1
H6A H 0.3931 0.4354 -0.1595 0.130 Uiso 0.46 1 calc P A 1
H6B H 0.2626 0.4397 -0.1268 0.130 Uiso 0.46 1 calc P A 1
C7 C 0.2993(15) 0.4081(14) -0.2498(11) 0.1081(13) Uani 0.460(8) 1 d PD A 1
H7A H 0.3039 0.4815 -0.2994 0.130 Uiso 0.46 1 calc P A 1
H7B H 0.3556 0.3681 -0.2722 0.130 Uiso 0.46 1 calc P A 1
C8 C 0.3520(16) 0.2728(14) 0.0224(11) 0.1081(13) Uani 0.460(8) 1 d PD A 1
C9 C 0.0404(8) 0.4898(7) -0.1901(6) 0.095(2) Uani 1 1 d . . .
C10 C 0.1555(18) 0.3687(17) -0.3321(12) 0.1081(13) Uani 0.460(8) 1 d PD A 1
H10A H 0.1620 0.4415 -0.3806 0.162 Uiso 0.46 1 calc P A 1
H10B H 0.0804 0.3424 -0.3229 0.162 Uiso 0.46 1 calc P A 1
H10C H 0.2085 0.3269 -0.3539 0.162 Uiso 0.46 1 calc P A 1
C11 C 0.353(2) 0.1519(14) 0.0959(13) 0.1081(13) Uani 0.460(8) 1 d PD A 1
H11A H 0.2808 0.1199 0.1057 0.162 Uiso 0.46 1 calc P A 1
H11B H 0.3691 0.1447 0.1578 0.162 Uiso 0.46 1 calc P A 1
H11C H 0.4101 0.1170 0.0692 0.162 Uiso 0.46 1 calc P A 1
C12 C 0.4643(16) 0.3277(15) 0.0087(14) 0.1081(13) Uani 0.460(8) 1 d PD A 1
H12A H 0.4805 0.3164 0.0717 0.162 Uiso 0.46 1 calc P A 1
H12B H 0.4595 0.4026 -0.0321 0.162 Uiso 0.46 1 calc P A 1
H12C H 0.5233 0.2985 -0.0222 0.162 Uiso 0.46 1 calc P A 1
C13 C -0.0075(7) 0.3389(6) 0.4106(5) 0.0877(19) Uani 1 1 d D B 1
C14 C -0.0059(8) 0.3695(7) 0.4848(6) 0.098(2) Uani 1 1 d D B 1
H14 H 0.0601 0.3966 0.4902 0.117 Uiso 1 1 calc . C 1
C15 C -0.1038(10) 0.3593(8) 0.5512(7) 0.110(3) Uani 1 1 d D B 1
H15 H -0.1029 0.3818 0.5997 0.132 Uiso 1 1 calc . D 1
C16 C -0.1993(11) 0.3182(8) 0.5471(8) 0.121(3) Uani 1 1 d D B 1
H16 H -0.2634 0.3116 0.5928 0.145 Uiso 1 1 calc . E 1
C17 C -0.2021(9) 0.2854(9) 0.4744(9) 0.123(3) Uani 1 1 d D B 1
H17 H -0.2675 0.2546 0.4724 0.148 Uiso 1 1 calc . F 1
C18 C -0.1078(9) 0.2985(8) 0.4051(7) 0.108(3) Uani 1 1 d D B 1
H18 H -0.1112 0.2802 0.3542 0.130 Uiso 1 1 calc . G 1
C19 C 0.2255(7) 0.4101(7) 0.3423(6) 0.094(2) Uani 1 1 d D B 1
C20 C 0.2775(8) 0.3603(8) 0.4255(7) 0.103(2) Uani 1 1 d D B 1
H20 H 0.2548 0.2922 0.4731 0.124 Uiso 1 1 calc . H 1
C21 C 0.3651(10) 0.4149(11) 0.4361(9) 0.124(3) Uani 1 1 d D B 1
H21 H 0.4003 0.3813 0.4914 0.148 Uiso 1 1 calc . I 1
C22 C 0.3994(10) 0.5121(12) 0.3706(12) 0.131(4) Uani 1 1 d D B 1
H22 H 0.4563 0.5464 0.3808 0.157 Uiso 1 1 calc . J 1
C23 C 0.3502(10) 0.5615(10) 0.2878(11) 0.127(4) Uani 1 1 d D B 1
H23 H 0.3749 0.6294 0.2413 0.153 Uiso 1 1 calc . K 1
C24 C 0.2617(8) 0.5108(7) 0.2712(7) 0.101(2) Uani 1 1 d D B 1
H24 H 0.2294 0.5443 0.2143 0.121 Uiso 1 1 calc . L 1
C25 C 0.1642(7) 0.2060(6) 0.3733(5) 0.0840(18) Uani 1 1 d D B 1
C26 C 0.2658(8) 0.1854(7) 0.3262(6) 0.096(2) Uani 1 1 d D B 1
H26 H 0.3029 0.2394 0.2689 0.115 Uiso 1 1 calc . M 1
C27 C 0.3121(8) 0.0846(8) 0.3643(7) 0.104(2) Uani 1 1 d D B 1
H27 H 0.3800 0.0712 0.3329 0.125 Uiso 1 1 calc . N 1
C28 C 0.2570(10) 0.0059(8) 0.4479(8) 0.111(3) Uani 1 1 d D B 1
H28 H 0.2871 -0.0618 0.4729 0.134 Uiso 1 1 calc . O 1
C29 C 0.1569(10) 0.0250(8) 0.4964(7) 0.116(3) Uani 1 1 d D B 1
H29 H 0.1200 -0.0295 0.5535 0.139 Uiso 1 1 calc . P 1
C30 C 0.1120(8) 0.1253(8) 0.4595(7) 0.101(2) Uani 1 1 d D B 1
H30 H 0.0459 0.1388 0.4931 0.122 Uiso 1 1 calc . Q 1
C31 C 0.284(2) 0.741(2) -0.182(2) 0.1084(15) Uiso 0.311(11) 1 d PD R 1
C32 C 0.307(2) 0.816(2) -0.2795(19) 0.1084(15) Uiso 0.311(11) 1 d PD R 1
H32 H 0.2580 0.8723 -0.3039 0.130 Uiso 0.31 1 calc P R 1
C33 C 0.402(2) 0.807(2) -0.3416(19) 0.1084(15) Uiso 0.311(11) 1 d PD R 1
H33 H 0.4211 0.8585 -0.4060 0.130 Uiso 0.31 1 calc P R 1
C34 C 0.465(2) 0.717(2) -0.3016(19) 0.1084(15) Uiso 0.311(11) 1 d PD R 1
H34 H 0.5210 0.7024 -0.3441 0.130 Uiso 0.31 1 calc P R 1
C35 C 0.451(2) 0.646(2) -0.202(2) 0.1084(15) Uiso 0.311(11) 1 d PD R 1
H35 H 0.5035 0.5931 -0.1773 0.130 Uiso 0.31 1 calc P R 1
C36 C 0.357(2) 0.657(2) -0.1417(19) 0.1084(15) Uiso 0.311(11) 1 d PD R 1
H36 H 0.3422 0.6090 -0.0755 0.130 Uiso 0.31 1 calc P R 1
C37 C 0.0653(13) 0.8641(10) -0.1532(11) 0.1071(14) Uiso 0.700(9) 1 d PD R 1
C38 C 0.0076(12) 0.8677(11) -0.2249(11) 0.1071(14) Uiso 0.700(9) 1 d PD R 1
H38 H 0.0123 0.8110 -0.2413 0.129 Uiso 0.70 1 calc P R 1
C39 C -0.0569(13) 0.9536(12) -0.2727(12) 0.1071(14) Uiso 0.700(9) 1 d PD R 1
H39 H -0.0954 0.9547 -0.3209 0.129 Uiso 0.70 1 calc P R 1
C40 C -0.0643(12) 1.0383(10) -0.2486(10) 0.1071(14) Uiso 0.700(9) 1 d PD R 1
H40 H -0.1054 1.0979 -0.2822 0.129 Uiso 0.70 1 calc P R 1
C41 C -0.0096(11) 1.0336(10) -0.1740(10) 0.1071(14) Uiso 0.700(9) 1 d PD R 1
H41 H -0.0170 1.0891 -0.1560 0.129 Uiso 0.70 1 calc P R 1
C42 C 0.0555(11) 0.9478(10) -0.1260(10) 0.1071(14) Uiso 0.700(9) 1 d PD R 1
H42 H 0.0922 0.9456 -0.0764 0.129 Uiso 0.70 1 calc P R 1
C43 C 0.2137(7) 0.7853(6) -0.0132(6) 0.0867(19) Uani 1 1 d D R .
C44 C 0.3021(8) 0.8563(8) -0.0447(8) 0.105(3) Uani 1 1 d D . .
H44 H 0.3389 0.8816 -0.1094 0.126 Uiso 1 1 calc . . .
C45 C 0.3373(9) 0.8908(9) 0.0169(9) 0.118(3) Uani 1 1 d D R .
H45 H 0.3969 0.9396 -0.0065 0.141 Uiso 1 1 calc . . .
C46 C 0.2861(12) 0.8547(9) 0.1117(9) 0.125(4) Uani 1 1 d D . .
H46 H 0.3088 0.8795 0.1532 0.150 Uiso 1 1 calc . . .
C47 C 0.2017(13) 0.7821(10) 0.1446(8) 0.136(4) Uani 1 1 d D R .
H47 H 0.1678 0.7548 0.2102 0.163 Uiso 1 1 calc . . .
C48 C 0.1646(10) 0.7474(8) 0.0831(7) 0.116(3) Uani 1 1 d . . .
H48 H 0.1057 0.6978 0.1073 0.140 Uiso 1 1 calc . . .
P3 P 0.5218(2) 0.8572(2) 0.3040(2) 0.1121(7) Uani 1 1 d D . .
F1 F 0.3923(6) 0.8782(7) 0.2968(7) 0.174(3) Uani 1 1 d D . .
F2 F 0.4952(9) 0.8468(9) 0.4083(6) 0.220(5) Uani 1 1 d D . .
F3 F 0.6451(7) 0.8367(9) 0.3106(9) 0.225(5) Uani 1 1 d D . .
F4 F 0.5441(10) 0.8705(10) 0.1967(7) 0.246(6) Uani 1 1 d D . .
F5 F 0.5378(8) 0.9782(6) 0.2644(8) 0.213(5) Uani 1 1 d D . .
F6 F 0.5015(9) 0.7389(6) 0.3376(10) 0.255(6) Uani 1 1 d D . .
C2' C 0.3119(14) 0.2320(13) 0.0347(10) 0.1081(13) Uani 0.540(8) 1 d PD A 2
C8' C 0.1932(16) 0.3831(15) -0.2519(10) 0.1081(13) Uani 0.540(8) 1 d PD A 2
C3' C 0.3914(13) 0.3095(13) -0.0562(10) 0.1081(13) Uani 0.540(8) 1 d PD A 2
H3'1 H 0.4309 0.3545 -0.0377 0.130 Uiso 0.54 1 calc P A 2
H3'2 H 0.4472 0.2691 -0.0786 0.130 Uiso 0.54 1 calc P A 2
C4' C 0.3286(17) 0.3792(13) -0.1402(12) 0.1081(13) Uani 0.540(8) 1 d PD A 2
H4'1 H 0.3829 0.4201 -0.1980 0.130 Uiso 0.54 1 calc P A 2
H4'2 H 0.2831 0.4289 -0.1220 0.130 Uiso 0.54 1 calc P A 2
C5' C 0.2528(13) 0.3151(12) -0.1659(9) 0.1081(13) Uani 0.540(8) 1 d PD A 2
H5' H 0.3024 0.2685 -0.1867 0.130 Uiso 0.54 1 calc P A 2
C6' C 0.1714(14) 0.2420(14) -0.0752(10) 0.1081(13) Uani 0.540(8) 1 d PD A 2
H6'1 H 0.1273 0.1993 -0.0928 0.130 Uiso 0.54 1 calc P A 2
H6'2 H 0.1200 0.2845 -0.0517 0.130 Uiso 0.54 1 calc P A 2
C7' C 0.2377(13) 0.1684(12) 0.0073(10) 0.1081(13) Uani 0.540(8) 1 d PD A 2
H7'1 H 0.1850 0.1243 0.0651 0.130 Uiso 0.54 1 calc P A 2
H7'2 H 0.2843 0.1219 -0.0145 0.130 Uiso 0.54 1 calc P A 2
C10' C 0.3828(16) 0.1604(14) 0.1145(12) 0.1081(13) Uani 0.540(8) 1 d PD A 2
H10D H 0.4295 0.2041 0.1277 0.162 Uiso 0.54 1 calc P A 2
H10E H 0.4295 0.1157 0.0914 0.162 Uiso 0.54 1 calc P A 2
H10F H 0.3334 0.1169 0.1737 0.162 Uiso 0.54 1 calc P A 2
C11' C 0.2741(15) 0.4632(13) -0.3410(11) 0.1081(13) Uani 0.540(8) 1 d PD A 2
H11D H 0.2321 0.5063 -0.3925 0.162 Uiso 0.54 1 calc P A 2
H11E H 0.3302 0.4252 -0.3647 0.162 Uiso 0.54 1 calc P A 2
H11F H 0.3102 0.5079 -0.3210 0.162 Uiso 0.54 1 calc P A 2
C12' C 0.1267(15) 0.3188(14) -0.2853(13) 0.1081(13) Uani 0.540(8) 1 d PD A 2
H12D H 0.0930 0.3665 -0.3410 0.162 Uiso 0.54 1 calc P A 2
H12E H 0.0688 0.2774 -0.2324 0.162 Uiso 0.54 1 calc P A 2
H12F H 0.1767 0.2724 -0.3034 0.162 Uiso 0.54 1 calc P A 2
C31' C 0.2652(13) 0.7597(11) -0.1932(11) 0.1084(15) Uiso 0.689(11) 1 d PD R 2
C36' C 0.3228(11) 0.6698(11) -0.1845(10) 0.1084(15) Uiso 0.689(11) 1 d PD R 2
H36' H 0.3019 0.6054 -0.1301 0.130 Uiso 0.69 1 calc P R 2
C35' C 0.4136(12) 0.6739(11) -0.2571(10) 0.1084(15) Uiso 0.689(11) 1 d PD R 2
H35' H 0.4540 0.6133 -0.2508 0.130 Uiso 0.69 1 calc P R 2
C34' C 0.4406(13) 0.7688(11) -0.3367(11) 0.1084(15) Uiso 0.689(11) 1 d PD R 2
H34' H 0.4977 0.7712 -0.3867 0.130 Uiso 0.69 1 calc P R 2
C33' C 0.3855(12) 0.8637(12) -0.3462(10) 0.1084(15) Uiso 0.689(11) 1 d PD R 2
H33' H 0.4080 0.9281 -0.4001 0.130 Uiso 0.69 1 calc P R 2
C32' C 0.2965(12) 0.8590(11) -0.2732(10) 0.1084(15) Uiso 0.689(11) 1 d PD R 2
H32' H 0.2587 0.9202 -0.2773 0.130 Uiso 0.69 1 calc P R 2
C37' C 0.084(2) 0.8664(18) -0.171(2) 0.1071(14) Uiso 0.300(9) 1 d PD R 2
C42' C 0.1356(19) 0.966(2) -0.2044(18) 0.1071(14) Uiso 0.300(9) 1 d PD R 2
H42' H 0.2031 0.9705 -0.1846 0.129 Uiso 0.30 1 calc P R 2
C41' C 0.087(2) 1.0564(17) -0.2667(19) 0.1071(14) Uiso 0.300(9) 1 d PD R 2
H41' H 0.1237 1.1220 -0.2905 0.129 Uiso 0.30 1 calc P R 2
C40' C -0.015(2) 1.051(2) -0.294(2) 0.1071(14) Uiso 0.300(9) 1 d PD R 2
H40' H -0.0481 1.1122 -0.3345 0.129 Uiso 0.30 1 calc P R 2
C39' C -0.067(2) 0.952(2) -0.261(3) 0.1071(14) Uiso 0.300(9) 1 d PD R 2
H39' H -0.1393 0.9479 -0.2734 0.129 Uiso 0.30 1 calc P R 2
C38' C -0.011(3) 0.861(2) -0.208(3) 0.1071(14) Uiso 0.300(9) 1 d PD R 2
H38' H -0.0380 0.7948 -0.1978 0.129 Uiso 0.30 1 calc P R 2

loop_
_atom_site_aniso_label
_atom_site_aniso_U_11
_atom_site_aniso_U_22
_atom_site_aniso_U_33
_atom_site_aniso_U_23
_atom_site_aniso_U_13
_atom_site_aniso_U_12
Pt 0.1021(2) 0.0824(2) 0.06890(18) -0.03384(15) -0.01102(15) 0.00733(16)
Au 0.0932(2) 0.07431(19) 0.07379(18) -0.03104(14) -0.00951(14) -0.00539(14)
N1 0.145(7) 0.151(8) 0.097(5) -0.066(6) -0.027(5) 0.049(6)
N2 0.129(6) 0.117(6) 0.093(5) -0.055(4) -0.022(4) 0.031(5)
P1 0.0996(12) 0.0789(10) 0.0688(9) -0.0313(8) -0.0097(9) -0.0018(9)
P2 0.0954(12) 0.0782(11) 0.0820(11) -0.0337(9) -0.0116(9) -0.0057(9)
C1 0.130(7) 0.105(6) 0.073(4) -0.043(4) -0.019(4) 0.038(5)
C2 0.120(3) 0.115(3) 0.094(2) -0.051(2) -0.018(2) 0.017(3)
C3 0.120(3) 0.115(3) 0.094(2) -0.051(2) -0.018(2) 0.017(3)
C4 0.120(3) 0.115(3) 0.094(2) -0.051(2) -0.018(2) 0.017(3)
C5 0.120(3) 0.115(3) 0.094(2) -0.051(2) -0.018(2) 0.017(3)
C6 0.120(3) 0.115(3) 0.094(2) -0.051(2) -0.018(2) 0.017(3)
C7 0.120(3) 0.115(3) 0.094(2) -0.051(2) -0.018(2) 0.017(3)
C8 0.120(3) 0.115(3) 0.094(2) -0.051(2) -0.018(2) 0.017(3)
C9 0.106(6) 0.093(5) 0.089(5) -0.046(4) -0.008(4) 0.008(4)
C10 0.120(3) 0.115(3) 0.094(2) -0.051(2) -0.018(2) 0.017(3)
C11 0.120(3) 0.115(3) 0.094(2) -0.051(2) -0.018(2) 0.017(3)
C12 0.120(3) 0.115(3) 0.094(2) -0.051(2) -0.018(2) 0.017(3)
C13 0.096(5) 0.085(4) 0.073(4) -0.030(3) -0.001(4) -0.007(4)
C14 0.116(6) 0.103(6) 0.079(4) -0.046(4) -0.010(4) 0.000(5)
C15 0.129(8) 0.111(7) 0.089(5) -0.049(5) 0.004(5) -0.005(6)
C16 0.143(9) 0.103(6) 0.104(6) -0.047(5) 0.024(6) -0.019(6)
C17 0.116(7) 0.131(8) 0.130(8) -0.070(7) 0.010(6) -0.026(6)
C18 0.107(6) 0.115(7) 0.106(6) -0.057(6) 0.003(5) -0.009(5)
C19 0.102(5) 0.094(5) 0.082(4) -0.039(4) 0.002(4) -0.014(4)
C20 0.121(7) 0.109(6) 0.088(5) -0.049(5) -0.018(5) -0.005(5)
C21 0.126(8) 0.150(10) 0.119(8) -0.081(8) -0.015(6) -0.013(7)
C22 0.112(7) 0.155(11) 0.167(12) -0.111(10) 0.000(8) -0.026(7)
C23 0.114(7) 0.125(8) 0.152(10) -0.079(8) 0.019(7) -0.036(6)
C24 0.111(6) 0.094(5) 0.097(5) -0.043(5) -0.006(5) -0.015(5)
C25 0.103(5) 0.074(4) 0.073(4) -0.030(3) -0.016(4) -0.002(4)
C26 0.118(6) 0.087(5) 0.076(4) -0.030(4) -0.015(4) 0.002(4)
C27 0.113(6) 0.098(6) 0.101(6) -0.043(5) -0.024(5) 0.008(5)
C28 0.136(8) 0.083(5) 0.107(6) -0.030(5) -0.032(6) 0.003(5)
C29 0.142(9) 0.097(6) 0.088(5) -0.022(5) -0.014(6) -0.010(6)
C30 0.104(6) 0.094(5) 0.094(5) -0.032(4) -0.009(5) -0.001(4)
C43 0.094(5) 0.083(4) 0.091(5) -0.045(4) -0.017(4) 0.000(4)
C44 0.100(6) 0.115(7) 0.117(7) -0.067(6) -0.012(5) -0.009(5)
C45 0.113(7) 0.122(8) 0.139(9) -0.074(7) -0.024(6) -0.006(6)
C46 0.173(11) 0.111(7) 0.116(8) -0.063(6) -0.042(7) -0.010(7)
C47 0.198(12) 0.121(8) 0.096(6) -0.051(6) -0.022(7) -0.031(8)
C48 0.154(9) 0.102(6) 0.091(6) -0.039(5) -0.014(6) -0.021(6)
P3 0.1202(19) 0.0962(15) 0.1214(19) -0.0520(14) -0.0109(15) 0.0023(13)
F1 0.134(6) 0.205(8) 0.187(8) -0.093(7) -0.019(5) -0.003(5)
F2 0.253(11) 0.284(13) 0.130(6) -0.103(8) -0.035(7) 0.071(10)
F3 0.120(6) 0.290(13) 0.333(15) -0.199(13) -0.051(7) 0.056(7)
F4 0.284(14) 0.301(16) 0.150(8) -0.111(10) -0.014(8) 0.083(12)
F5 0.200(9) 0.117(5) 0.278(12) -0.074(7) 0.048(8) -0.015(5)
F6 0.252(12) 0.120(6) 0.398(19) -0.131(10) -0.016(12) -0.006(7)
C2' 0.120(3) 0.115(3) 0.094(2) -0.051(2) -0.018(2) 0.017(3)
C8' 0.120(3) 0.115(3) 0.094(2) -0.051(2) -0.018(2) 0.017(3)
C3' 0.120(3) 0.115(3) 0.094(2) -0.051(2) -0.018(2) 0.017(3)
C4' 0.120(3) 0.115(3) 0.094(2) -0.051(2) -0.018(2) 0.017(3)
C5' 0.120(3) 0.115(3) 0.094(2) -0.051(2) -0.018(2) 0.017(3)
C6' 0.120(3) 0.115(3) 0.094(2) -0.051(2) -0.018(2) 0.017(3)
C7' 0.120(3) 0.115(3) 0.094(2) -0.051(2) -0.018(2) 0.017(3)
C10' 0.120(3) 0.115(3) 0.094(2) -0.051(2) -0.018(2) 0.017(3)
C11' 0.120(3) 0.115(3) 0.094(2) -0.051(2) -0.018(2) 0.017(3)
C12' 0.120(3) 0.115(3) 0.094(2) -0.051(2) -0.018(2) 0.017(3)

loop_
_atom_type_symbol
_atom_type_description
_atom_type_scat_dispersion_real
_atom_type_scat_dispersion_imag
_atom_type_scat_source
C C 0.0181 0.0091 'International Tables Vol C Tables 4.2.6.8 and 6.1.1.4'
H H 0.0000 0.0000 'International Tables Vol C Tables 4.2.6.8 and 6.1.1.4'
Pt Pt -4.5932 6.9264 'International Tables Vol C Tables 4.2.6.8 and 6.1.1.4'
Au Au -4.4197 7.2980 'International Tables Vol C Tables 4.2.6.8 and 6.1.1.4'
N N 0.0311 0.0180 'International Tables Vol C Tables 4.2.6.8 and 6.1.1.4'
P P 0.2955 0.4335 'International Tables Vol C Tables 4.2.6.8 and 6.1.1.4'
F F 0.0727 0.0534 'International Tables Vol C Tables 4.2.6.8 and 6.1.1.4'

loop_
_geom_angle_atom_site_label_1
_geom_angle_atom_site_label_2
_geom_angle_atom_site_label_3
_geom_angle
_geom_angle_site_symmetry_1
_geom_angle_site_symmetry_3
_geom_angle_publ_flag
C1 Pt C9 168.4(4) . 2_565 ?
C1 Pt P1 98.6(3) . . ?
C9 Pt P1 92.9(3) 2_565 . ?
C1 Pt Au 91.2(3) . . ?
C9 Pt Au 77.7(3) 2_565 . ?
P1 Pt Au 157.66(5) . . ?
C1 Pt Au 83.1(3) . 2_565 ?
C9 Pt Au 87.8(3) 2_565 2_565 ?
P1 Pt Au 146.16(5) . 2_565 ?
Au Pt Au 54.738(13) . 2_565 ?
P2 Au Au 172.67(6) . 2_565 ?
P2 Au Pt 123.81(5) . . ?
Au Au Pt 63.297(15) 2_565 . ?
P2 Au Pt 110.90(5) . 2_565 ?
Au Au Pt 61.964(15) 2_565 2_565 ?
Pt Au Pt 125.262(13) . 2_565 ?
C1 N1 C8 168.2(13) . . ?
C1 N1 C2' 164.5(13) . . ?
C8 N1 C2' 27.1(8) . . ?
C9 N2 C8' 174.5(11) . . ?
C9 N2 C2 172.5(12) . . ?
C8' N2 C2 12.9(10) . . ?
C19 P1 C25 101.6(4) . . ?
C19 P1 C13 105.6(4) . . ?
C25 P1 C13 103.3(4) . . ?
C19 P1 Pt 114.3(3) . . ?
C25 P1 Pt 119.6(2) . . ?
C13 P1 Pt 110.9(3) . . ?
C31' P2 C37' 94.1(11) . . ?
C31' P2 C43 107.1(6) . . ?
C37' P2 C43 104.5(10) . . ?
C31' P2 C37 103.8(6) . . ?
C37' P2 C37 9.7(12) . . ?
C43 P2 C37 101.0(5) . . ?
C31' P2 C31 10.1(10) . . ?
C37' P2 C31 104.1(12) . . ?
C43 P2 C31 102.3(10) . . ?
C37 P2 C31 113.8(9) . . ?
C31' P2 Au 112.4(5) . . ?
C37' P2 Au 118.0(9) . . ?
C43 P2 Au 117.8(3) . . ?
C37 P2 Au 113.4(5) . . ?
C31 P2 Au 108.3(10) . . ?
N1 C1 Pt 178.2(9) . . ?
N2 C2 C3 115.6(15) . . ?
N2 C2 C7 102.9(14) . . ?
C3 C2 C7 111.1(13) . . ?
N2 C2 C10 105.2(14) . . ?
C3 C2 C10 112.0(14) . . ?
C7 C2 C10 109.5(14) . . ?
C4 C3 C2 113.2(12) . . ?
C3 C4 C5 110.9(12) . . ?
C6 C5 C8 112.6(12) . . ?
C6 C5 C4 108.7(12) . . ?
C8 C5 C4 110.2(12) . . ?
C5 C6 C7 109.4(13) . . ?
C2 C7 C6 108.4(12) . . ?
N1 C8 C5 105.1(12) . . ?
N1 C8 C12 116.3(14) . . ?
C5 C8 C12 112.7(12) . . ?
N1 C8 C11 100.9(14) . . ?
C5 C8 C11 110.2(12) . . ?
C12 C8 C11 110.9(13) . . ?
N2 C9 Pt 174.8(8) . 2_565 ?
C14 C13 C18 118.6(8) . . ?
C14 C13 P1 123.8(7) . . ?
C18 C13 P1 117.5(6) . . ?
C13 C14 C15 119.3(9) . . ?
C16 C15 C14 121.9(9) . . ?
C15 C16 C17 119.6(10) . . ?
C18 C17 C16 119.8(10) . . ?
C17 C18 C13 120.6(9) . . ?
C24 C19 C20 119.8(9) . . ?
C24 C19 P1 119.2(7) . . ?
C20 C19 P1 120.8(7) . . ?
C19 C20 C21 118.7(10) . . ?
C22 C21 C20 122.7(12) . . ?
C21 C22 C23 119.3(11) . . ?
C22 C23 C24 121.3(12) . . ?
C19 C24 C23 118.2(10) . . ?
C30 C25 C26 118.8(8) . . ?
C30 C25 P1 124.1(7) . . ?
C26 C25 P1 116.9(6) . . ?
C27 C26 C25 120.6(8) . . ?
C28 C27 C26 119.3(10) . . ?
C27 C28 C29 121.1(9) . . ?
C30 C29 C28 119.6(9) . . ?
C29 C30 C25 120.7(9) . . ?
C32 C31 C36 121(2) . . ?
C32 C31 P2 121.8(18) . . ?
C36 C31 P2 116.8(18) . . ?
C31 C32 C33 120(2) . . ?
C34 C33 C32 116.2(19) . . ?
C35 C34 C33 124(2) . . ?
C34 C35 C36 117.7(19) . . ?
C35 C36 C31 119(2) . . ?
C38 C37 C42 119.6(10) . . ?
C38 C37 P2 118.7(10) . . ?
C42 C37 P2 121.7(10) . . ?
C39 C38 C37 121.3(11) . . ?
C38 C39 C40 119.7(11) . . ?
C39 C40 C41 119.4(10) . . ?
C42 C41 C40 121.2(10) . . ?
C41 C42 C37 118.9(10) . . ?
C48 C43 C44 117.4(8) . . ?
C48 C43 P2 119.4(7) . . ?
C44 C43 P2 123.0(7) . . ?
C45 C44 C43 121.4(10) . . ?
C46 C45 C44 120.7(10) . . ?
C47 C46 C45 118.6(10) . . ?
C46 C47 C48 121.3(11) . . ?
C43 C48 C47 120.5(10) . . ?
F3 P3 F2 92.4(6) . . ?
F3 P3 F6 89.7(6) . . ?
F2 P3 F6 93.0(6) . . ?
F3 P3 F5 92.8(6) . . ?
F2 P3 F5 89.7(6) . . ?
F6 P3 F5 176.2(7) . . ?
F3 P3 F4 90.0(6) . . ?
F2 P3 F4 177.5(6) . . ?
F6 P3 F4 87.9(6) . . ?
F5 P3 F4 89.2(6) . . ?
F3 P3 F1 179.7(6) . . ?
F2 P3 F1 87.8(5) . . ?
F6 P3 F1 90.1(5) . . ?
F5 P3 F1 87.4(5) . . ?
F4 P3 F1 89.9(5) . . ?
N1 C2' C7' 115.6(13) . . ?
N1 C2' C3' 100.8(12) . . ?
C7' C2' C3' 111.4(11) . . ?
N1 C2' C10' 106.5(12) . . ?
C7' C2' C10' 112.7(12) . . ?
C3' C2' C10' 109.0(12) . . ?
N2 C8' C5' 105.6(12) . . ?
N2 C8' C12' 103.6(13) . . ?
C5' C8' C12' 113.8(13) . . ?
N2 C8' C11' 111.0(14) . . ?
C5' C8' C11' 112.6(12) . . ?
C12' C8' C11' 109.9(12) . . ?
C4' C3' C2' 112.3(11) . . ?
C3' C4' C5' 112.7(11) . . ?
C8' C5' C6' 112.5(11) . . ?
C8' C5' C4' 113.3(11) . . ?
C6' C5' C4' 111.3(11) . . ?
C5' C6' C7' 110.3(11) . . ?
C2' C7' C6' 111.5(11) . . ?
C36' C31' C32' 121.3(13) . . ?
C36' C31' P2 117.6(10) . . ?
C32' C31' P2 121.1(10) . . ?
C31' C36' C35' 120.5(13) . . ?
C34' C35' C36' 118.3(13) . . ?
C35' C34' C33' 122.5(13) . . ?
C32' C33' C34' 118.7(12) . . ?
C33' C32' C31' 118.6(12) . . ?
C38' C37' C42' 118.4(14) . . ?
C38' C37' P2 121.7(18) . . ?
C42' C37' P2 119.2(19) . . ?
C41' C42' C37' 120.5(14) . . ?
C42' C41' C40' 120.2(14) . . ?
C41' C40' C39' 119.9(14) . . ?
C38' C39' C40' 119.2(14) . . ?
C39' C38' C37' 120.3(14) . . ?

loop_
_geom_bond_atom_site_label_1
_geom_bond_atom_site_label_2
_geom_bond_distance
_geom_bond_site_symmetry_2
_geom_bond_publ_flag
Pt C1 1.918(8) . ?
Pt C9 1.928(9) 2_565 ?
Pt P1 2.3612(19) . ?
Pt Au 2.8082(5) . ?
Pt Au 2.8422(5) 2_565 ?
Au P2 2.317(2) . ?
Au Au 2.5978(6) 2_565 ?
Au Pt 2.8422(5) 2_565 ?
N1 C1 1.163(11) . ?
N1 C8 1.50(2) . ?
N1 C2' 1.520(19) . ?
N2 C9 1.149(11) . ?
N2 C8' 1.48(2) . ?
N2 C2 1.48(3) . ?
P1 C19 1.805(9) . ?
P1 C25 1.819(8) . ?
P1 C13 1.826(8) . ?
P2 C31' 1.791(15) . ?
P2 C37' 1.81(2) . ?
P2 C43 1.814(8) . ?
P2 C37 1.848(13) . ?
P2 C31 1.90(3) . ?
C2 C3 1.528(16) . ?
C2 C7 1.547(17) . ?
C2 C10 1.539(16) . ?
C3 C4 1.523(15) . ?
C4 C5 1.568(16) . ?
C5 C6 1.522(16) . ?
C5 C8 1.531(14) . ?
C6 C7 1.556(16) . ?
C8 C12 1.532(16) . ?
C8 C11 1.569(16) . ?
C9 Pt 1.928(9) 2_565 ?
C13 C14 1.385(11) . ?
C13 C18 1.393(13) . ?
C14 C15 1.391(13) . ?
C15 C16 1.337(15) . ?
C16 C17 1.388(15) . ?
C17 C18 1.378(13) . ?
C19 C24 1.386(12) . ?
C19 C20 1.391(13) . ?
C20 C21 1.409(15) . ?
C21 C22 1.323(19) . ?
C22 C23 1.37(2) . ?
C23 C24 1.429(14) . ?
C25 C30 1.380(11) . ?
C25 C26 1.396(12) . ?
C26 C27 1.392(12) . ?
C27 C28 1.361(14) . ?
C28 C29 1.384(15) . ?
C29 C30 1.379(14) . ?
C31 C32 1.392(18) . ?
C31 C36 1.396(18) . ?
C32 C33 1.399(18) . ?
C33 C34 1.389(18) . ?
C34 C35 1.388(18) . ?
C35 C36 1.392(18) . ?
C37 C38 1.377(13) . ?
C37 C42 1.401(14) . ?
C38 C39 1.376(13) . ?
C39 C40 1.386(14) . ?
C40 C41 1.389(13) . ?
C41 C42 1.380(13) . ?
C43 C48 1.365(12) . ?
C43 C44 1.372(12) . ?
C44 C45 1.367(13) . ?
C45 C46 1.354(16) . ?
C46 C47 1.347(17) . ?
C47 C48 1.378(14) . ?
P3 F3 1.508(8) . ?
P3 F2 1.520(8) . ?
P3 F6 1.524(8) . ?
P3 F5 1.540(7) . ?
P3 F4 1.549(9) . ?
P3 F1 1.583(8) . ?
C2' C7' 1.523(15) . ?
C2' C3' 1.541(15) . ?
C2' C10' 1.549(15) . ?
C8' C5' 1.514(14) . ?
C8' C12' 1.529(16) . ?
C8' C11' 1.550(15) . ?
C3' C4' 1.522(15) . ?
C4' C5' 1.523(15) . ?
C5' C6' 1.531(15) . ?
C6' C7' 1.547(15) . ?
C31' C36' 1.367(15) . ?
C31' C32' 1.408(14) . ?
C36' C35' 1.407(14) . ?
C35' C34' 1.359(15) . ?
C34' C33' 1.412(14) . ?
C33' C32' 1.395(14) . ?
C37' C38' 1.388(17) . ?
C37' C42' 1.394(17) . ?
C42' C41' 1.378(17) . ?
C41' C40' 1.380(17) . ?
C40' C39' 1.391(17) . ?
C39' C38' 1.386(17) . ?

loop_
_geom_torsion_atom_site_label_1
_geom_torsion_atom_site_label_2
_geom_torsion_atom_site_label_3
_geom_torsion_atom_site_label_4
_geom_torsion
_geom_torsion_site_symmetry_1
_geom_torsion_site_symmetry_2
_geom_torsion_site_symmetry_3
_geom_torsion_site_symmetry_4
_geom_torsion_publ_flag
C1 Pt Au P2 -97.3(3) . . . . ?
C9 Pt Au P2 86.0(3) 2_565 . . . ?
P1 Pt Au P2 19.22(16) . . . . ?
Au Pt Au P2 -177.90(7) 2_565 . . . ?
C1 Pt Au Au 80.6(3) . . . 2_565 ?
C9 Pt Au Au -96.1(3) 2_565 . . 2_565 ?
P1 Pt Au Au -162.88(14) . . . 2_565 ?
C1 Pt Au Pt 80.6(3) . . . 2_565 ?
C9 Pt Au Pt -96.1(3) 2_565 . . 2_565 ?
P1 Pt Au Pt -162.88(14) . . . 2_565 ?
Au Pt Au Pt 0.0 2_565 . . 2_565 ?
C1 Pt P1 C19 88.4(5) . . . . ?
C9 Pt P1 C19 -90.8(4) 2_565 . . . ?
Au Pt P1 C19 -26.8(4) . . . . ?
Au Pt P1 C19 178.8(3) 2_565 . . . ?
C1 Pt P1 C25 -32.2(5) . . . . ?
C9 Pt P1 C25 148.5(4) 2_565 . . . ?
Au Pt P1 C25 -147.4(3) . . . . ?
Au Pt P1 C25 58.1(3) 2_565 . . . ?
C1 Pt P1 C13 -152.3(4) . . . . ?
C9 Pt P1 C13 28.5(4) 2_565 . . . ?
Au Pt P1 C13 92.5(3) . . . . ?
Au Pt P1 C13 -61.9(3) 2_565 . . . ?
Au Au P2 C31' -57.3(7) 2_565 . . . ?
Pt Au P2 C31' 107.8(5) . . . . ?
Pt Au P2 C31' -70.4(5) 2_565 . . . ?
Au Au P2 C37' 50.6(12) 2_565 . . . ?
Pt Au P2 C37' -144.3(11) . . . . ?
Pt Au P2 C37' 37.6(11) 2_565 . . . ?
Au Au P2 C43 177.5(5) 2_565 . . . ?
Pt Au P2 C43 -17.4(3) . . . . ?
Pt Au P2 C43 164.5(3) 2_565 . . . ?
Au Au P2 C37 60.0(7) 2_565 . . . ?
Pt Au P2 C37 -134.8(5) . . . . ?
Pt Au P2 C37 47.0(5) 2_565 . . . ?
Au Au P2 C31 -67.2(10) 2_565 . . . ?
Pt Au P2 C31 97.9(9) . . . . ?
Pt Au P2 C31 -80.3(9) 2_565 . . . ?
C8 N1 C1 Pt -68(35) . . . . ?
C2' N1 C1 Pt 124(33) . . . . ?
C9 Pt C1 N1 148(33) 2_565 . . . ?
P1 Pt C1 N1 -28(34) . . . . ?
Au Pt C1 N1 132(34) . . . . ?
Au Pt C1 N1 -174(34) 2_565 . . . ?
C9 N2 C2 C3 -14(9) . . . . ?
C8' N2 C2 C3 166(5) . . . . ?
C9 N2 C2 C7 -136(8) . . . . ?
C8' N2 C2 C7 45(4) . . . . ?
C9 N2 C2 C10 110(8) . . . . ?
C8' N2 C2 C10 -70(4) . . . . ?
N2 C2 C3 C4 -63.5(19) . . . . ?
C7 C2 C3 C4 53(2) . . . . ?
C10 C2 C3 C4 176.1(17) . . . . ?
C2 C3 C4 C5 -53(2) . . . . ?
C3 C4 C5 C6 57(2) . . . . ?
C3 C4 C5 C8 -179.3(15) . . . . ?
C8 C5 C6 C7 174.8(15) . . . . ?
C4 C5 C6 C7 -63(2) . . . . ?
N2 C2 C7 C6 67.1(15) . . . . ?
C3 C2 C7 C6 -57(2) . . . . ?
C10 C2 C7 C6 178.6(17) . . . . ?
C5 C6 C7 C2 63(2) . . . . ?
C1 N1 C8 C5 -103(5) . . . . ?
C2' N1 C8 C5 69.2(16) . . . . ?
C1 N1 C8 C12 22(6) . . . . ?
C2' N1 C8 C12 -165(2) . . . . ?
C1 N1 C8 C11 142(5) . . . . ?
C2' N1 C8 C11 -45.4(16) . . . . ?
C6 C5 C8 N1 73.5(17) . . . . ?
C4 C5 C8 N1 -48.1(17) . . . . ?
C6 C5 C8 C12 -54(2) . . . . ?
C4 C5 C8 C12 -175.7(16) . . . . ?
C6 C5 C8 C11 -178.6(17) . . . . ?
C4 C5 C8 C11 60(2) . . . . ?
C8' N2 C9 Pt 79(16) . . . 2_565 ?
C2 N2 C9 Pt -100(11) . . . 2_565 ?
C19 P1 C13 C14 -8.3(8) . . . . ?
C25 P1 C13 C14 98.0(7) . . . . ?
Pt P1 C13 C14 -132.7(6) . . . . ?
C19 P1 C13 C18 174.6(7) . . . . ?
C25 P1 C13 C18 -79.1(8) . . . . ?
Pt P1 C13 C18 50.3(7) . . . . ?
C18 C13 C14 C15 -0.1(11) . . . . ?
P1 C13 C14 C15 -177.2(7) . . . . ?
C13 C14 C15 C16 1.7(13) . . . . ?
C14 C15 C16 C17 -0.6(16) . . . . ?
C15 C16 C17 C18 -2.1(18) . . . . ?
C16 C17 C18 C13 3.7(18) . . . . ?
C14 C13 C18 C17 -2.6(14) . . . . ?
P1 C13 C18 C17 174.7(9) . . . . ?
C25 P1 C19 C24 141.9(7) . . . . ?
C13 P1 C19 C24 -110.6(7) . . . . ?
Pt P1 C19 C24 11.6(8) . . . . ?
C25 P1 C19 C20 -34.6(7) . . . . ?
C13 P1 C19 C20 72.9(7) . . . . ?
Pt P1 C19 C20 -164.9(6) . . . . ?
C24 C19 C20 C21 1.2(11) . . . . ?
P1 C19 C20 C21 177.7(7) . . . . ?
C19 C20 C21 C22 0.6(13) . . . . ?
C20 C21 C22 C23 -1.6(18) . . . . ?
C21 C22 C23 C24 0.8(19) . . . . ?
C20 C19 C24 C23 -1.9(14) . . . . ?
P1 C19 C24 C23 -178.4(7) . . . . ?
C22 C23 C24 C19 0.9(16) . . . . ?
C19 P1 C25 C30 109.4(7) . . . . ?
C13 P1 C25 C30 0.0(8) . . . . ?
Pt P1 C25 C30 -123.8(7) . . . . ?
C19 P1 C25 C26 -64.6(6) . . . . ?
C13 P1 C25 C26 -173.9(6) . . . . ?
Pt P1 C25 C26 62.3(6) . . . . ?
C30 C25 C26 C27 1.5(10) . . . . ?
P1 C25 C26 C27 175.8(6) . . . . ?
C25 C26 C27 C28 0.3(11) . . . . ?
C26 C27 C28 C29 -1.1(15) . . . . ?
C27 C28 C29 C30 0.0(17) . . . . ?
C28 C29 C30 C25 1.9(16) . . . . ?
C26 C25 C30 C29 -2.6(13) . . . . ?
P1 C25 C30 C29 -176.5(8) . . . . ?
C31' P2 C31 C32 9(6) . . . . ?
C37' P2 C31 C32 -1(2) . . . . ?
C43 P2 C31 C32 -109.7(18) . . . . ?
C37 P2 C31 C32 -2(2) . . . . ?
Au P2 C31 C32 125.3(17) . . . . ?
C31' P2 C31 C36 -171(9) . . . . ?
C37' P2 C31 C36 179(2) . . . . ?
C43 P2 C31 C36 70(2) . . . . ?
C37 P2 C31 C36 178(2) . . . . ?
Au P2 C31 C36 -55(2) . . . . ?
C36 C31 C32 C33 2(2) . . . . ?
P2 C31 C32 C33 -178(2) . . . . ?
C31 C32 C33 C34 4(2) . . . . ?
C32 C33 C34 C35 -11(4) . . . . ?
C33 C34 C35 C36 10(5) . . . . ?
C34 C35 C36 C31 -4(4) . . . . ?
C32 C31 C36 C35 -2(4) . . . . ?
P2 C31 C36 C35 178(2) . . . . ?
C31' P2 C37 C38 66.8(12) . . . . ?
C37' P2 C37 C38 65(7) . . . . ?
C43 P2 C37 C38 177.6(10) . . . . ?
C31 P2 C37 C38 68.8(15) . . . . ?
Au P2 C37 C38 -55.5(11) . . . . ?
C31' P2 C37 C42 -113.2(13) . . . . ?
C37' P2 C37 C42 -115(8) . . . . ?
C43 P2 C37 C42 -2.4(13) . . . . ?
C31 P2 C37 C42 -111.2(16) . . . . ?
Au P2 C37 C42 124.5(12) . . . . ?
C42 C37 C38 C39 2.1(15) . . . . ?
P2 C37 C38 C39 -177.9(12) . . . . ?
C37 C38 C39 C40 0.0(16) . . . . ?
C38 C39 C40 C41 -2(2) . . . . ?
C39 C40 C41 C42 3(2) . . . . ?
C40 C41 C42 C37 0(2) . . . . ?
C38 C37 C42 C41 -2(2) . . . . ?
P2 C37 C42 C41 178.1(11) . . . . ?
C31' P2 C43 C48 -155.4(9) . . . . ?
C37' P2 C43 C48 105.6(13) . . . . ?
C37 P2 C43 C48 96.3(9) . . . . ?
C31 P2 C43 C48 -146.1(12) . . . . ?
Au P2 C43 C48 -27.6(9) . . . . ?
C31' P2 C43 C44 29.4(9) . . . . ?
C37' P2 C43 C44 -69.7(12) . . . . ?
C37 P2 C43 C44 -78.9(9) . . . . ?
C31 P2 C43 C44 38.7(11) . . . . ?
Au P2 C43 C44 157.1(6) . . . . ?
C48 C43 C44 C45 -2.2(13) . . . . ?
P2 C43 C44 C45 173.1(7) . . . . ?
C43 C44 C45 C46 0.7(14) . . . . ?
C44 C45 C46 C47 1.6(18) . . . . ?
C45 C46 C47 C48 -2(2) . . . . ?
C44 C43 C48 C47 1.6(17) . . . . ?
P2 C43 C48 C47 -173.9(10) . . . . ?
C46 C47 C48 C43 1(2) . . . . ?
C1 N1 C2' C7' 22(4) . . . . ?
C8 N1 C2' C7' -153(2) . . . . ?
C1 N1 C2' C3' 142(4) . . . . ?
C8 N1 C2' C3' -32.4(15) . . . . ?
C1 N1 C2' C10' -104(4) . . . . ?
C8 N1 C2' C10' 81.4(18) . . . . ?
C9 N2 C8' C5' 123(11) . . . . ?
C2 N2 C8' C5' -58(4) . . . . ?
C9 N2 C8' C12' -117(11) . . . . ?
C2 N2 C8' C12' 62(4) . . . . ?
C9 N2 C8' C11' 1(11) . . . . ?
C2 N2 C8' C11' 180(5) . . . . ?
N1 C2' C3' C4' -71.1(15) . . . . ?
C7' C2' C3' C4' 52.1(18) . . . . ?
C10' C2' C3' C4' 177.1(14) . . . . ?
C2' C3' C4' C5' -52(2) . . . . ?
N2 C8' C5' C6' 54.3(16) . . . . ?
C12' C8' C5' C6' -59(2) . . . . ?
C11' C8' C5' C6' 175.6(15) . . . . ?
N2 C8' C5' C4' -73.1(16) . . . . ?
C12' C8' C5' C4' 173.9(16) . . . . ?
C11' C8' C5' C4' 48(2) . . . . ?
C3' C4' C5' C8' -177.8(15) . . . . ?
C3' C4' C5' C6' 54(2) . . . . ?
C8' C5' C6' C7' 175.5(14) . . . . ?
C4' C5' C6' C7' -56.0(19) . . . . ?
N1 C2' C7' C6' 59.4(16) . . . . ?
C3' C2' C7' C6' -54.9(17) . . . . ?
C10' C2' C7' C6' -177.8(14) . . . . ?
C5' C6' C7' C2' 57.0(19) . . . . ?
C37' P2 C31' C36' -158.3(13) . . . . ?
C43 P2 C31' C36' 95.2(10) . . . . ?
C37 P2 C31' C36' -158.5(10) . . . . ?
C31 P2 C31' C36' 32(7) . . . . ?
Au P2 C31' C36' -35.6(11) . . . . ?
C37' P2 C31' C32' 25.6(16) . . . . ?
C43 P2 C31' C32' -81.0(13) . . . . ?
C37 P2 C31' C32' 25.3(14) . . . . ?
C31 P2 C31' C32' -144(8) . . . . ?
Au P2 C31' C32' 148.2(11) . . . . ?
C32' C31' C36' C35' -1.7(15) . . . . ?
P2 C31' C36' C35' -177.9(11) . . . . ?
C31' C36' C35' C34' -1.3(15) . . . . ?
C36' C35' C34' C33' 4(2) . . . . ?
C35' C34' C33' C32' -3(2) . . . . ?
C34' C33' C32' C31' 0(2) . . . . ?
C36' C31' C32' C33' 2(2) . . . . ?
P2 C31' C32' C33' 178.5(11) . . . . ?
C31' P2 C37' C38' 102(2) . . . . ?
C43 P2 C37' C38' -149(2) . . . . ?
C37 P2 C37' C38' -79(7) . . . . ?
C31 P2 C37' C38' 104(3) . . . . ?
Au P2 C37' C38' -16(3) . . . . ?
C31' P2 C37' C42' -68.4(18) . . . . ?
C43 P2 C37' C42' 40.4(19) . . . . ?
C37 P2 C37' C42' 110(8) . . . . ?
C31 P2 C37' C42' -67(2) . . . . ?
Au P2 C37' C42' 173.4(13) . . . . ?
C38' C37' C42' C41' 5(2) . . . . ?
P2 C37' C42' C41' 176(2) . . . . ?
C37' C42' C41' C40' 2(2) . . . . ?
C42' C41' C40' C39' -2(4) . . . . ?
C41' C40' C39' C38' -6(5) . . . . ?
C40' C39' C38' C37' 14(5) . . . . ?
C42' C37' C38' C39' -14(4) . . . . ?
P2 C37' C38' C39' 176(3) . . . . ?
